data_4303754
loop_
_publ_author_name
'Sarah J. Choyke'
'Samuel M. Blau'
'Abigail A. Larner'
'Amy Narducci Sarjeant'
'Jeongho Yeon'
'P. Shiv Halasyamani'
'Alexander J. Norquist'

_publ_contact_author_address
; 
 Department of Chemistry
Haverford College
370 Lancaster Avenue
Haverford PA 19041 
;
_publ_contact_author_email anorquis@haverford.edu
_publ_contact_author_fax '610 896 4963'
_publ_contact_author_name 'Alexander J Norquist'
_publ_contact_author_phone '610 896 2949'
_publ_section_title
;
Noncentrosymmetry in New Templated Gallium Fluorophosphates
;
_journal_name_full 'Inorganic Chemistry'
_journal_page_first 11277
_journal_page_last 11282
_journal_paper_doi 10.1021/ic901770e
_journal_volume 48
_journal_year 2009
_chemical_absolute_configuration ad
_chemical_formula_moiety 'C10 H28 F1 Ga3 N4 O21.50 P4'
_chemical_formula_sum 'C10 H28 F Ga3 N4 O21.5 P4'
_chemical_formula_weight 900.40
_space_group_IT_number 144
_symmetry_cell_setting trigonal
_symmetry_space_group_name_Hall 'P 31'
_symmetry_space_group_name_H-M 'P 31'
_atom_sites_solution_hydrogens geom
_atom_sites_solution_primary direct
_cell_angle_alpha 90
_cell_angle_beta 90
_cell_angle_gamma 120
_cell_formula_units_Z 6
_cell_length_a 13.0887(2)
_cell_length_b 13.0887(2)
_cell_length_c 29.8439(4)
_cell_measurement_reflns_used 21703
_cell_measurement_temperature 110(2)
_cell_measurement_theta_max 28.4993
_cell_measurement_theta_min 3.7194
_cell_volume 4427.71(11)
_computing_cell_refinement 'DENZO/SCALEPACK (Otwinowski & Minor, 1997)'
_computing_data_collection 'COLLECT (Nonius, 1997-2001).'
_computing_data_reduction 'DENZO/SCALEPACK (Otwinowski & Minor, 1997)'
_computing_molecular_graphics 'CAMERON (Watkin et al., 1996)'
_computing_publication_material 'CRYSTALS (Betteridge et al., 2003)'
_computing_structure_refinement 'CRYSTALS (Betteridge et al., 2003)'
_computing_structure_solution 'SIR92 (Altomare et al., 1994)'
_diffrn_ambient_temperature 110
_diffrn_measured_fraction_theta_full 0.997
_diffrn_measured_fraction_theta_max 0.997
_diffrn_measurement_device 'Nonius KappaCCD'
_diffrn_measurement_device_type Area
_diffrn_measurement_method \w
_diffrn_radiation_monochromator graphite
_diffrn_radiation_type 'Mo K\a'
_diffrn_radiation_wavelength 0.71073
_diffrn_reflns_av_R_equivalents 0.031
_diffrn_reflns_limit_h_max 17
_diffrn_reflns_limit_h_min -17
_diffrn_reflns_limit_k_max 16
_diffrn_reflns_limit_k_min -17
_diffrn_reflns_limit_l_max 33
_diffrn_reflns_limit_l_min -40
_diffrn_reflns_number 38949
_diffrn_reflns_theta_full 28.586
_diffrn_reflns_theta_max 28.586
_diffrn_reflns_theta_min 3.727
_diffrn_standards_number 0
_exptl_absorpt_coefficient_mu 3.036
_exptl_absorpt_correction_T_max 0.74
_exptl_absorpt_correction_T_min 0.74
_exptl_absorpt_correction_type multi-scan
_exptl_absorpt_process_details 'DENZO/SCALEPACK (Otwinowski & Minor, 1997)'
_exptl_crystal_colour colorless
_exptl_crystal_density_diffrn 2.026
_exptl_crystal_density_method 'not measured'
_exptl_crystal_description block
_exptl_crystal_F_000 2700
_exptl_crystal_size_max 0.35
_exptl_crystal_size_mid 0.28
_exptl_crystal_size_min 0.14
_refine_diff_density_max 1.16
_refine_diff_density_min -0.77
_refine_ls_abs_structure_details 'Flack (1983), 5449 Friedel-pairs'
_refine_ls_abs_structure_Flack 0.019(14)
_refine_ls_extinction_coef 16(11)
_refine_ls_extinction_method 'Larson (1970), Equation 22'
_refine_ls_goodness_of_fit_ref 1.0407
_refine_ls_hydrogen_treatment constr
_refine_ls_matrix_type full
_refine_ls_number_parameters 786
_refine_ls_number_reflns 10191
_refine_ls_number_restraints 1
_refine_ls_R_factor_all 0.0536
_refine_ls_R_factor_gt 0.0443
_refine_ls_shift/su_max 0.000776
_refine_ls_structure_factor_coef Fsqd
_refine_ls_weighting_details
;
 Method, part 1, Chebychev polynomial, (Watkin, 1994, Prince, 1982) 
 [weight] = 1.0/[A~0~*T~0~(x)+A~1~*T~1~(x) ... +A~n-1~]*T~n-1~(x)] 
 where A~i~ are the Chebychev coefficients listed below and x= Fcalc/Fmax 
 Method = Robust Weighting (Prince, 1982) 
 W = [weight] * [1-(deltaF/6*sigmaF)^2^]^2^ 
 A~i~ are: 
 0.146E+05 0.127E+05 0.188E+05 0.473E+04 0.442E+04 
;
_refine_ls_weighting_scheme calc
_refine_ls_wR_factor_all 0.1370
_refine_ls_wR_factor_gt 0.1370
_refine_ls_wR_factor_ref 0.1370
_reflns_limit_h_max 8
_reflns_limit_h_min -17
_reflns_limit_k_max 17
_reflns_limit_k_min 0
_reflns_limit_l_max 33
_reflns_limit_l_min -40
_reflns_number_gt 11027
_reflns_number_total 12987
_reflns_threshold_expression I>2.0\s(I)
_oxford_diffrn_Wilson_B_factor 0.00
_oxford_diffrn_Wilson_scale 0.00
_oxford_refine_ls_r_factor_ref 0.0411
_oxford_refine_ls_scale 1.440(9)
_oxford_reflns_number_all 12980
_oxford_reflns_threshold_expression_ref I>3.0\s(I)
_cod_data_source_file ic901770e_si_002_3.cif
_cod_data_source_block Cmp_2_[(R)-C~5~H~14~N~2~]~2~[Ga~3~F(PO~4~)~4~].5.5H~2~O
_cod_depositor_comments
;
The following automatic conversions were performed:
'_symmetry_cell_setting' value 'Trigonal' changed to 'trigonal' according
to '/home/saulius/struct/CIF-dictionaries/cif_core.dic' dictionary named
'cif_core.dic' version 2.4.1 from 2010-06-29.

Automatic conversion script
Id: cif_fix_enum 1527 2010-12-29 10:47:43Z saulius 
;
_cod_original_sg_symbol_H-M 'P 31 '
_cod_original_formula_sum 'C10 H28 F1 Ga3 N4 O21.50 P4'
_cod_database_code 4303754

loop_
_symmetry_equiv_pos_as_xyz
x,y,z
-y,x-y,z+1/3
-x+y,-x,z+2/3

loop_
_atom_site_label
_atom_site_type_symbol
_atom_site_fract_x
_atom_site_fract_y
_atom_site_fract_z
_atom_site_U_iso_or_equiv
_atom_site_occupancy
_atom_site_adp_type
_atom_site_refinement_flags_posn
_atom_site_refinement_flags_adp
_atom_site_refinement_flags_occupancy
_atom_site_disorder_assembly
_atom_site_disorder_group
_oxford_atom_site_special_shape
_atom_site_attached_hydrogens
Ga1 Ga 1.17110(7) 1.00956(7) 0.64894(4) 0.0089 1.0000 Uani . . . . . . .
Ga2 Ga 1.00226(7) 1.17410(7) 0.64282(4) 0.0083 1.0000 Uani . . . . . . .
Ga3 Ga 0.83693(8) 0.83800(7) 0.64460(4) 0.0095 1.0000 Uani . . . . . . .
Ga4 Ga 0.66990(7) 1.16928(7) 0.65946(4) 0.0081 1.0000 Uani . . . . . . .
Ga5 Ga 0.83718(7) 1.50966(7) 0.65732(4) 0.0097 1.0000 Uani . . . . . . .
Ga6 Ga 1.50475(7) 1.33811(7) 0.65360(4) 0.0073 1.0000 Uani . . . . . . .
P1 P 0.99301(17) 0.76258(16) 0.69640(7) 0.0095 1.0000 Uani . . . . . . .
P2 P 1.24840(15) 1.25146(15) 0.69214(6) 0.0069 1.0000 Uani . . . . . . .
P3 P 0.77179(16) 1.01342(16) 0.69324(6) 0.0070 1.0000 Uani . . . . . . .
P4 P 0.90100(16) 1.33387(16) 0.60959(7) 0.0071 1.0000 Uani . . . . . . .
P5 P 0.67817(16) 1.58485(16) 0.60553(7) 0.0086 1.0000 Uani . . . . . . .
P6 P 1.42477(18) 1.09463(17) 0.61027(7) 0.0093 1.0000 Uani . . . . . . .
P7 P 1.01013(13) 1.00401(12) 0.57415(9) 0.0064 1.0000 Uani . . . . . . .
P8 P 0.66540(12) 1.34327(13) 0.72782(9) 0.0053 1.0000 Uani . . . . . . .
F1 F 1.0052(3) 1.0092(4) 0.6655(2) 0.0208 1.0000 Uani . . . . . . .
F2 F 1.6633(3) 1.3413(3) 0.6366(2) 0.0149 1.0000 Uani . . . . . . .
O1 O 1.0986(4) 0.8600(4) 0.67147(18) 0.0178 1.0000 Uani . . . . . . .
O2 O 1.3055(5) 1.0044(5) 0.63114(19) 0.0154 1.0000 Uani . . . . . . .
O3 O 1.2318(5) 1.1253(4) 0.69086(18) 0.0102 1.0000 Uani . . . . . . .
O4 O 1.1331(4) 1.0336(5) 0.59188(17) 0.0088 1.0000 Uani . . . . . . .
O5 O 0.7602(4) 0.9181(4) 0.65991(16) 0.0106 1.0000 Uani . . . . . . .
O6 O 0.7011(5) 0.7038(4) 0.62495(19) 0.0150 1.0000 Uani . . . . . . .
O7 O 0.8822(4) 0.7740(4) 0.68941(19) 0.0108 1.0000 Uani . . . . . . .
O8 O 0.9142(4) 0.8809(4) 0.58999(17) 0.0100 1.0000 Uani . . . . . . .
O9 O 1.1536(4) 1.2561(4) 0.66327(19) 0.0144 1.0000 Uani . . . . . . .
O10 O 1.0000(4) 1.3068(4) 0.62000(16) 0.0098 1.0000 Uani . . . . . . .
O11 O 0.8904(4) 1.1293(4) 0.68667(18) 0.0091 1.0000 Uani . . . . . . .
O12 O 0.9809(5) 1.1007(5) 0.58798(17) 0.0102 1.0000 Uani . . . . . . .
O13 O 0.7807(5) 1.2178(5) 0.61531(19) 0.0120 1.0000 Uani . . . . . . .
O14 O 0.6699(4) 1.0354(4) 0.68170(17) 0.0128 1.0000 Uani . . . . . . .
O15 O 0.5173(5) 1.0915(5) 0.64081(17) 0.0154 1.0000 Uani . . . . . . .
O16 O 0.6959(5) 1.2485(4) 0.71227(17) 0.0084 1.0000 Uani . . . . . . .
O17 O 0.9096(4) 1.4249(4) 0.64530(15) 0.0118 1.0000 Uani . . . . . . .
O18 O 0.9739(5) 1.6473(5) 0.67409(19) 0.0157 1.0000 Uani . . . . . . .
O19 O 0.7889(5) 1.5728(5) 0.61264(19) 0.0125 1.0000 Uani . . . . . . .
O20 O 0.7605(4) 1.4666(4) 0.71133(16) 0.0085 1.0000 Uani . . . . . . .
O21 O 1.5717(5) 1.4896(5) 0.63316(17) 0.0165 1.0000 Uani . . . . . . .
O22 O 1.3658(4) 1.3394(4) 0.67003(17) 0.0122 1.0000 Uani . . . . . . .
O23 O 1.4368(5) 1.2192(5) 0.6118(2) 0.0160 1.0000 Uani . . . . . . .
O24 O 1.5431(4) 1.3144(5) 0.71031(16) 0.0082 1.0000 Uani . . . . . . .
O25 O 1.0180(5) 0.7646(5) 0.74569(17) 0.0198 1.0000 Uani . . . . . . .
O26 O 0.7619(4) 0.9709(4) 0.74093(15) 0.0126 1.0000 Uani . . . . . . .
O27 O 1.2413(5) 1.2855(4) 0.73955(16) 0.0193 1.0000 Uani . . . . . . .
O28 O 1.0148(4) 1.0029(3) 0.5229(2) 0.0087 1.0000 Uani . . . . . . .
O29 O 0.9093(4) 1.3803(4) 0.56287(14) 0.0110 1.0000 Uani . . . . . . .
O30 O 0.6487(4) 1.5760(4) 0.55656(16) 0.0170 1.0000 Uani . . . . . . .
O31 O 1.4347(5) 1.0649(4) 0.56268(18) 0.0214 1.0000 Uani . . . . . . .
O32 O 0.6631(3) 1.3434(3) 0.7788(2) 0.0077 1.0000 Uani . . . . . . .
O33 O 0.2045(7) 0.4339(6) 0.1032(2) 0.0575 1.0000 Uani . . . . . . .
O34 O 0.1170(6) 0.5038(7) 0.1725(2) 0.0712 1.0000 Uani . . . . . . .
O35 O 0.4050(7) 0.8615(5) 0.5282(2) 0.0480 1.0000 Uani . . . . . . .
O36 O 0.3943(7) 0.9215(7) 0.7114(3) 0.0686 1.0000 Uani . . . . . . .
O37 O 0.5241(7) 0.8664(12) 0.7661(3) 0.1115 1.0000 Uani . . . . . . .
O38 O 0.9978(3) 1.0133(4) 0.7588(3) 0.0147 1.0000 Uani . . . . . . .
O39 O 1.0793(5) 1.4214(5) 0.71461(18) 0.0374 1.0000 Uani . . . . . . .
O40 O 1.2162(6) 1.5792(6) 0.7775(2) 0.0588 1.0000 Uani . . . . . . .
O41 O 1.3958(5) 1.5222(5) 0.75116(18) 0.0361 1.0000 Uani . . . . . . .
O42 O 1.6776(4) 1.3375(4) 0.5437(3) 0.0152 1.0000 Uani . . . . . . .
O43 O 1.2130(8) 0.7297(8) 0.6491(5) 0.1286 1.0000 Uani . . . . . . .
N1 N 0.2304(4) 1.1379(5) 0.48455(17) 0.0096 1.0000 Uani . . . . . . .
N2 N 0.4751(5) 1.2028(5) 0.49005(17) 0.0098 1.0000 Uani . . . . . . .
N3 N 0.3827(5) 0.7268(4) 0.5989(2) 0.0226 1.0000 Uani . . . . . . .
N4 N 0.4285(4) 0.5909(5) 0.66293(17) 0.0165 1.0000 Uani . . . . . . .
N5 N 0.9421(5) 0.7915(5) 0.47971(18) 0.0113 1.0000 Uani . . . . . . .
N6 N 0.7605(5) 0.5490(5) 0.48706(18) 0.0121 1.0000 Uani . . . . . . .
N7 N 0.8856(5) 1.0910(5) 0.48209(19) 0.0108 1.0000 Uani . . . . . . .
N8 N 0.8240(5) 1.2715(5) 0.48415(18) 0.0125 1.0000 Uani . . . . . . .
C1 C 0.3118(6) 1.2264(6) 0.5189(2) 0.0130 1.0000 Uani . . . . . . .
C2 C 0.4353(6) 1.2890(6) 0.5011(2) 0.0150 1.0000 Uani . . . . . . .
C3 C 0.3947(6) 1.1149(6) 0.4566(2) 0.0119 1.0000 Uani . . . . . . .
C4 C 0.2674(6) 1.0520(6) 0.4730(2) 0.0127 1.0000 Uani . . . . . . .
C5 C 0.2680(5) 1.3091(6) 0.5321(2) 0.0204 1.0000 Uani . . . . . . .
C6 C 0.3327(5) 0.5968(5) 0.5919(2) 0.0186 1.0000 Uani . . . . . . .
C7 C 0.3146(6) 0.5376(6) 0.6373(2) 0.0216 1.0000 Uani . . . . . . .
C8 C 0.4813(6) 0.7212(5) 0.6688(2) 0.0226 1.0000 Uani . . . . . . .
C9 C 0.4969(5) 0.7812(6) 0.6241(2) 0.0216 1.0000 Uani . . . . . . .
C10 C 0.2176(6) 0.5473(6) 0.5650(3) 0.0277 1.0000 Uani . . . . . . .
C11 C 0.9498(6) 0.7117(6) 0.5150(2) 0.0130 1.0000 Uani . . . . . . .
C12 C 0.8869(6) 0.5871(6) 0.4978(2) 0.0118 1.0000 Uani . . . . . . .
C13 C 0.7511(6) 0.6277(5) 0.4531(2) 0.0088 1.0000 Uani . . . . . . .
C14 C 0.8157(5) 0.7543(6) 0.4698(2) 0.0105 1.0000 Uani . . . . . . .
C15 C 1.0758(5) 0.7532(5) 0.5267(2) 0.0209 1.0000 Uani . . . . . . .
C16 C 0.7987(7) 1.0871(7) 0.5158(2) 0.0168 1.0000 Uani . . . . . . .
C17 C 0.7372(6) 1.1469(6) 0.4962(2) 0.0164 1.0000 Uani . . . . . . .
C18 C 0.9134(6) 1.2783(6) 0.4520(2) 0.0141 1.0000 Uani . . . . . . .
C19 C 0.9748(6) 1.2150(6) 0.4713(2) 0.0128 1.0000 Uani . . . . . . .
C20 C 0.7125(6) 0.9594(6) 0.5295(2) 0.0203 1.0000 Uani . . . . . . .
H1 H 0.1485 1.0944 0.4976 0.0092 1.0000 Uiso R . . . . . .
H2 H 0.2321 1.1826 0.4580 0.0092 1.0000 Uiso R . . . . . .
H3 H 0.3102 1.1826 0.5470 0.0191 1.0000 Uiso R . . . . . .
H4 H 0.4368 1.3311 0.4749 0.0209 1.0000 Uiso R . . . . . .
H5 H 0.4885 1.3445 0.5243 0.0211 1.0000 Uiso R . . . . . .
H6 H 0.5572 1.2445 0.4789 0.0167 1.0000 Uiso R . . . . . .
H7 H 0.4721 1.1590 0.5189 0.0167 1.0000 Uiso R . . . . . .
H8 H 0.4002 1.1562 0.4300 0.0111 1.0000 Uiso R . . . . . .
H9 H 0.4189 1.0572 0.4522 0.0111 1.0000 Uiso R . . . . . .
H10 H 0.2616 1.0061 0.5002 0.0139 1.0000 Uiso R . . . . . .
H11 H 0.2169 1.0008 0.4501 0.0143 1.0000 Uiso R . . . . . .
H12 H 0.3181 1.3618 0.5557 0.0300 1.0000 Uiso R . . . . . .
H13 H 0.2712 1.3541 0.5071 0.0301 1.0000 Uiso R . . . . . .
H14 H 0.1886 1.2671 0.5437 0.0300 1.0000 Uiso R . . . . . .
H15 H 0.3954 0.7669 0.5700 0.0257 1.0000 Uiso R . . . . . .
H16 H 0.3249 0.7387 0.6176 0.0257 1.0000 Uiso R . . . . . .
H17 H 0.3901 0.5854 0.5756 0.0231 1.0000 Uiso R . . . . . .
H18 H 0.2585 0.5494 0.6555 0.0281 1.0000 Uiso R . . . . . .
H19 H 0.2849 0.4539 0.6343 0.0281 1.0000 Uiso R . . . . . .
H20 H 0.4141 0.5532 0.6941 0.0187 1.0000 Uiso R . . . . . .
H21 H 0.4854 0.5757 0.6469 0.0187 1.0000 Uiso R . . . . . .
H22 H 0.5573 0.7523 0.6839 0.0260 1.0000 Uiso R . . . . . .
H23 H 0.4301 0.7369 0.6885 0.0261 1.0000 Uiso R . . . . . .
H24 H 0.5533 0.7723 0.6067 0.0221 1.0000 Uiso R . . . . . .
H25 H 0.5242 0.8638 0.6298 0.0220 1.0000 Uiso R . . . . . .
H26 H 0.1831 0.4630 0.5629 0.0443 1.0000 Uiso R . . . . . .
H27 H 0.1640 0.5646 0.5816 0.0440 1.0000 Uiso R . . . . . .
H28 H 0.2343 0.5831 0.5367 0.0440 1.0000 Uiso R . . . . . .
H29 H 0.9829 0.8745 0.4918 0.0130 1.0000 Uiso R . . . . . .
H30 H 0.9811 0.7867 0.4526 0.0130 1.0000 Uiso R . . . . . .
H31 H 0.9094 0.7146 0.5432 0.0262 1.0000 Uiso R . . . . . .
H32 H 0.8890 0.5354 0.5217 0.0129 1.0000 Uiso R . . . . . .
H33 H 0.9260 0.5828 0.4718 0.0130 1.0000 Uiso R . . . . . .
H34 H 0.7194 0.4662 0.4763 0.0167 1.0000 Uiso R . . . . . .
H35 H 0.7210 0.5527 0.5161 0.0167 1.0000 Uiso R . . . . . .
H36 H 0.7878 0.6222 0.4266 0.0101 1.0000 Uiso R . . . . . .
H37 H 0.6691 0.6041 0.4488 0.0102 1.0000 Uiso R . . . . . .
H38 H 0.8134 0.8050 0.4474 0.0110 1.0000 Uiso R . . . . . .
H39 H 0.7778 0.7609 0.4975 0.0109 1.0000 Uiso R . . . . . .
H40 H 1.0800 0.6998 0.5485 0.0300 1.0000 Uiso R . . . . . .
H41 H 1.1177 0.7557 0.5010 0.0298 1.0000 Uiso R . . . . . .
H42 H 1.1114 0.8304 0.5405 0.0299 1.0000 Uiso R . . . . . .
H43 H 0.8417 1.0507 0.4552 0.0139 1.0000 Uiso R . . . . . .
H44 H 0.9269 1.0504 0.4951 0.0139 1.0000 Uiso R . . . . . .
H45 H 0.8422 1.1314 0.5434 0.0260 1.0000 Uiso R . . . . . .
H46 H 0.6801 1.1452 0.5184 0.0279 1.0000 Uiso R . . . . . .
H47 H 0.6968 1.1048 0.4699 0.0279 1.0000 Uiso R . . . . . .
H48 H 0.8656 1.3144 0.5130 0.0156 1.0000 Uiso R . . . . . .
H49 H 0.7817 1.3104 0.4718 0.0156 1.0000 Uiso R . . . . . .
H50 H 0.9727 1.3605 0.4480 0.0182 1.0000 Uiso R . . . . . .
H51 H 0.8755 1.2420 0.4250 0.0180 1.0000 Uiso R . . . . . .
H52 H 1.0155 1.2537 0.4996 0.0220 1.0000 Uiso R . . . . . .
H53 H 1.0303 1.2160 0.4503 0.0219 1.0000 Uiso R . . . . . .
H54 H 0.6678 0.9164 0.5048 0.0288 1.0000 Uiso R . . . . . .
H55 H 0.6592 0.9571 0.5529 0.0289 1.0000 Uiso R . . . . . .
H56 H 0.7544 0.9226 0.5423 0.0290 1.0000 Uiso R . . . . . .

loop_
_atom_site_aniso_label
_atom_site_aniso_U_11
_atom_site_aniso_U_22
_atom_site_aniso_U_33
_atom_site_aniso_U_23
_atom_site_aniso_U_13
_atom_site_aniso_U_12
Ga1 0.0090(3) 0.0061(3) 0.0083(4) -0.0001(3) -0.0040(2) 0.0012(3)
Ga2 0.0068(3) 0.0121(3) 0.0065(4) -0.0030(3) -0.0007(2) 0.0050(3)
Ga3 0.0133(4) 0.0082(3) 0.0074(4) 0.0006(3) 0.0047(3) 0.0057(3)
Ga4 0.0075(3) 0.0092(3) 0.0061(4) -0.0035(3) -0.0008(2) 0.0032(3)
Ga5 0.0134(3) 0.0080(3) 0.0085(3) 0.0010(3) 0.0051(3) 0.0060(3)
Ga6 0.0071(3) 0.0084(3) 0.0061(4) 0.0008(2) -0.0011(2) 0.0037(3)
P1 0.0116(8) 0.0069(7) 0.0083(8) 0.0011(5) 0.0045(6) 0.0034(6)
P2 0.0061(7) 0.0082(7) 0.0068(8) 0.0007(5) -0.0002(5) 0.0041(6)
P3 0.0080(7) 0.0069(7) 0.0057(7) -0.0025(5) -0.0008(6) 0.0035(6)
P4 0.0096(7) 0.0095(7) 0.0033(7) -0.0003(5) -0.0011(5) 0.0056(6)
P5 0.0082(7) 0.0079(7) 0.0071(8) -0.0016(6) 0.0015(6) 0.0022(6)
P6 0.0134(8) 0.0107(7) 0.0053(8) -0.0007(5) -0.0020(6) 0.0072(6)
P7 0.0067(7) 0.0071(7) 0.0053(11) -0.0010(4) -0.0010(5) 0.0035(5)
P8 0.0070(7) 0.0056(7) 0.0029(10) -0.0009(5) -0.0005(4) 0.0028(5)
F1 0.023(2) 0.027(2) 0.011(3) -0.0010(15) 0.0015(13) 0.0116(16)
F2 0.018(2) 0.027(2) 0.005(3) -0.0016(13) 0.0012(11) 0.0151(16)
O1 0.012(2) 0.012(2) 0.026(3) 0.0070(19) 0.0057(19) 0.0032(17)
O2 0.011(2) 0.012(2) 0.024(3) 0.0019(17) 0.0014(18) 0.0063(19)
O3 0.011(2) 0.010(2) 0.013(2) 0.0011(16) -0.0022(17) 0.0072(18)
O4 0.007(2) 0.013(2) 0.005(2) 0.0027(16) 0.0021(16) 0.0040(18)
O5 0.011(2) 0.0081(19) 0.016(2) -0.0034(16) 0.0002(16) 0.0075(17)
O6 0.014(2) 0.007(2) 0.023(2) -0.0045(17) 0.0040(17) 0.0043(18)
O7 0.007(2) 0.007(2) 0.013(2) 0.0000(18) 0.0006(16) -0.0010(17)
O8 0.013(2) 0.006(2) 0.008(2) -0.0010(16) 0.0038(17) 0.0031(18)
O9 0.0022(19) 0.0033(18) 0.036(3) 0.0019(17) -0.0060(17) -0.0002(15)
O10 0.009(2) 0.016(2) 0.009(2) 0.0011(16) 0.0001(15) 0.0097(17)
O11 0.011(2) 0.008(2) 0.009(2) -0.0014(16) 0.0035(16) 0.0058(18)
O12 0.013(2) 0.016(2) 0.006(2) -0.0012(16) -0.0040(16) 0.0109(19)
O13 0.016(2) 0.013(2) 0.006(2) -0.0018(17) -0.0021(17) 0.0062(19)
O14 0.012(2) 0.012(2) 0.017(2) -0.0024(16) -0.0059(17) 0.0085(18)
O15 0.015(2) 0.017(2) 0.014(2) -0.0002(17) -0.0076(17) 0.0080(18)
O16 0.012(2) 0.008(2) 0.008(2) -0.0037(16) -0.0031(16) 0.0073(18)
O17 0.017(2) 0.014(2) 0.006(2) -0.0052(16) 0.0003(16) 0.0083(18)
O18 0.011(2) 0.010(2) 0.022(2) -0.0050(18) 0.0050(17) 0.0012(18)
O19 0.013(2) 0.015(2) 0.011(2) 0.0005(18) 0.0025(18) 0.008(2)
O20 0.0061(19) 0.009(2) 0.006(2) 0.0000(16) -0.0006(15) 0.0004(17)
O21 0.012(2) 0.017(2) 0.020(3) 0.0080(18) 0.0074(18) 0.0066(18)
O22 0.013(2) 0.013(2) 0.013(2) 0.0081(17) 0.0047(17) 0.0080(18)
O23 0.023(3) 0.017(2) 0.011(3) -0.0050(19) -0.005(2) 0.012(2)
O24 0.0077(19) 0.013(2) 0.003(2) -0.0025(16) -0.0002(15) 0.0046(18)
O25 0.030(3) 0.028(3) 0.007(2) -0.0032(17) -0.0021(18) 0.018(2)
O26 0.015(2) 0.015(2) 0.0068(19) 0.0012(15) -0.0008(16) 0.0070(18)
O27 0.034(3) 0.019(2) 0.008(2) 0.0008(17) 0.0006(18) 0.015(2)
O28 0.0122(19) 0.013(2) 0.002(3) -0.0021(12) -0.0005(16) 0.0074(16)
O29 0.0105(19) 0.0139(19) 0.0066(19) 0.0042(14) 0.0003(14) 0.0045(16)
O30 0.024(2) 0.024(2) 0.008(2) -0.0008(17) 0.0019(17) 0.016(2)
O31 0.039(3) 0.016(2) 0.011(2) 0.0012(17) 0.003(2) 0.015(2)
O32 0.0061(19) 0.0081(19) 0.005(3) -0.0032(14) -0.0009(12) 0.0008(14)
O33 0.079(5) 0.060(4) 0.046(4) -0.015(3) -0.022(4) 0.045(4)
O34 0.050(4) 0.065(5) 0.046(4) -0.010(3) 0.015(3) -0.012(3)
O35 0.091(5) 0.030(3) 0.036(3) -0.005(2) -0.008(3) 0.041(3)
O36 0.077(5) 0.074(5) 0.060(5) 0.051(4) 0.026(4) 0.042(4)
O37 0.038(4) 0.204(12) 0.048(5) 0.015(6) 0.007(4) 0.028(6)
O38 0.019(2) 0.019(2) 0.006(3) -0.0026(17) -0.0003(13) 0.0090(18)
O39 0.033(3) 0.045(3) 0.021(3) -0.018(2) -0.004(2) 0.009(2)
O40 0.059(4) 0.056(4) 0.040(4) -0.005(3) -0.004(3) 0.013(3)
O41 0.044(3) 0.035(3) 0.021(3) 0.004(2) 0.005(2) 0.014(2)
O42 0.020(2) 0.021(3) 0.006(3) 0.0018(14) -0.0022(17) 0.0116(18)
O43 0.045(5) 0.080(6) 0.239(14) -0.079(8) 0.042(7) 0.015(4)
N1 0.007(2) 0.014(2) 0.006(2) -0.0023(17) -0.0021(17) 0.0029(19)
N2 0.010(2) 0.011(2) 0.011(2) 0.0031(17) 0.0005(18) 0.0071(19)
N3 0.022(2) 0.012(2) 0.031(3) 0.008(2) 0.005(2) 0.005(2)
N4 0.017(2) 0.021(2) 0.011(2) 0.0028(18) 0.0046(18) 0.008(2)
N5 0.017(3) 0.006(2) 0.008(2) 0.0024(16) 0.0031(19) 0.0030(19)
N6 0.019(3) 0.010(2) 0.006(2) 0.0032(17) 0.0068(19) 0.006(2)
N7 0.008(2) 0.010(2) 0.018(3) -0.0013(19) 0.0000(19) 0.008(2)
N8 0.015(3) 0.014(2) 0.010(2) -0.0026(19) -0.0042(19) 0.008(2)
C1 0.008(3) 0.018(3) 0.010(3) -0.005(2) -0.005(2) 0.004(2)
C2 0.011(3) 0.015(3) 0.015(3) 0.005(2) 0.001(2) 0.003(2)
C3 0.009(3) 0.015(3) 0.007(3) -0.001(2) 0.000(2) 0.003(2)
C4 0.013(3) 0.015(3) 0.010(3) -0.001(2) -0.001(2) 0.006(2)
C5 0.018(3) 0.025(3) 0.019(3) -0.009(2) -0.008(2) 0.011(2)
C6 0.022(3) 0.018(3) 0.019(3) 0.001(2) -0.002(2) 0.012(2)
C7 0.021(3) 0.018(3) 0.029(4) 0.005(2) 0.000(3) 0.012(3)
C8 0.024(3) 0.011(3) 0.020(3) -0.001(2) 0.010(2) 0.000(2)
C9 0.018(3) 0.019(3) 0.022(3) 0.007(2) 0.004(2) 0.005(2)
C10 0.022(3) 0.021(3) 0.036(4) 0.002(3) -0.002(3) 0.007(3)
C11 0.019(3) 0.018(3) 0.010(3) 0.002(2) 0.003(2) 0.015(3)
C12 0.015(3) 0.009(3) 0.015(3) 0.001(2) 0.005(2) 0.008(2)
C13 0.010(3) 0.005(2) 0.014(3) -0.0030(19) 0.001(2) 0.006(2)
C14 0.010(3) 0.011(3) 0.011(3) 0.002(2) -0.001(2) 0.006(2)
C15 0.023(3) 0.019(3) 0.021(3) -0.002(2) -0.009(2) 0.010(2)
C16 0.025(4) 0.027(4) 0.006(3) 0.002(2) 0.001(3) 0.019(3)
C17 0.018(3) 0.019(3) 0.019(3) -0.004(2) -0.005(3) 0.015(3)
C18 0.022(3) 0.015(3) 0.015(3) 0.001(2) -0.005(2) 0.016(3)
C19 0.016(3) 0.017(3) 0.012(3) 0.002(2) 0.001(2) 0.013(3)
C20 0.023(3) 0.026(3) 0.016(3) -0.003(2) 0.001(2) 0.015(2)

loop_
_atom_type_symbol
_atom_type_scat_dispersion_real
_atom_type_scat_dispersion_imag
_atom_type_scat_Cromer_Mann_a1
_atom_type_scat_Cromer_Mann_b1
_atom_type_scat_Cromer_Mann_a2
_atom_type_scat_Cromer_Mann_b2
_atom_type_scat_Cromer_Mann_a3
_atom_type_scat_Cromer_Mann_b3
_atom_type_scat_Cromer_Mann_a4
_atom_type_scat_Cromer_Mann_b4
_atom_type_scat_Cromer_Mann_c
_atom_type_scat_source
Ga 0.2307 1.6083 15.2354 3.0669 6.7006 0.2412 4.3591 10.7805 2.9623 61.4135 1.7189 'International Tables Vol C 4.2.6.8 and 6.1.1.4'
P 0.1023 0.0942 6.4345 1.9067 4.1791 27.1570 1.7800 0.5260 1.4908 68.1645 1.1149 'International Tables Vol C 4.2.6.8 and 6.1.1.4'
O 0.0106 0.0060 3.0485 13.2771 2.2868 5.7011 1.5463 0.3239 0.8670 32.9089 0.2508 'International Tables Vol C 4.2.6.8 and 6.1.1.4'
C 0.0033 0.0016 2.3100 20.8439 1.0200 10.2075 1.5886 0.5687 0.8650 51.6512 0.2156 'International Tables Vol C 4.2.6.8 and 6.1.1.4'
N 0.0061 0.0033 12.2126 0.0057 3.1322 9.8933 2.0125 28.9975 1.1663 0.5826 -11.5290 'International Tables Vol C 4.2.6.8 and 6.1.1.4'
H 0.0000 0.0000 0.4930 10.5109 0.3229 26.1257 0.1402 3.1424 0.0408 57.7998 0.0030 'International Tables Vol C 4.2.6.8 and 6.1.1.4'
F 0.0171 0.0103 3.5392 10.2825 2.6412 4.2944 1.5170 0.2615 1.0243 26.1476 0.2776 'International Tables Vol C 4.2.6.8 and 6.1.1.4'

loop_
_geom_angle_atom_site_label_1
_geom_angle_site_symmetry_1
_geom_angle_atom_site_label_2
_geom_angle_site_symmetry_2
_geom_angle_atom_site_label_3
_geom_angle_site_symmetry_3
_geom_angle
_geom_angle_publ_flag
F1 . Ga1 . O1 . 86.1(2) yes
F1 . Ga1 . O2 . 175.9(2) yes
O1 . Ga1 . O2 . 93.5(2) yes
F1 . Ga1 . O3 . 82.4(2) yes
O1 . Ga1 . O3 . 114.7(2) yes
O2 . Ga1 . O3 . 101.5(2) yes
F1 . Ga1 . O4 . 81.9(2) yes
O1 . Ga1 . O4 . 118.9(2) yes
O2 . Ga1 . O4 . 94.8(2) yes
O3 . Ga1 . O4 . 122.5(2) yes
F1 . Ga2 . O9 . 86.00(18) yes
F1 . Ga2 . O10 . 176.0(2) yes
O9 . Ga2 . O10 . 95.3(2) yes
F1 . Ga2 . O11 . 82.7(2) yes
O9 . Ga2 . O11 . 114.2(2) yes
O10 . Ga2 . O11 . 100.1(2) yes
F1 . Ga2 . O12 . 80.8(2) yes
O9 . Ga2 . O12 . 116.1(2) yes
O10 . Ga2 . O12 . 95.2(2) yes
O11 . Ga2 . O12 . 125.4(2) yes
F1 . Ga3 . O5 . 84.70(18) yes
F1 . Ga3 . O6 . 177.0(3) yes
O5 . Ga3 . O6 . 94.6(2) yes
F1 . Ga3 . O7 . 82.9(2) yes
O5 . Ga3 . O7 . 118.4(2) yes
O6 . Ga3 . O7 . 100.0(2) yes
F1 . Ga3 . O8 . 80.3(2) yes
O5 . Ga3 . O8 . 114.7(2) yes
O6 . Ga3 . O8 . 97.3(2) yes
O7 . Ga3 . O8 . 122.0(2) yes
F2 1_455 Ga4 . O13 . 82.1(2) yes
F2 1_455 Ga4 . O14 . 175.4(2) yes
O13 . Ga4 . O14 . 102.1(2) yes
F2 1_455 Ga4 . O15 . 83.87(19) yes
O13 . Ga4 . O15 . 115.7(2) yes
O14 . Ga4 . O15 . 95.7(2) yes
F2 1_455 Ga4 . O16 . 78.2(2) yes
O13 . Ga4 . O16 . 122.5(2) yes
O14 . Ga4 . O16 . 98.0(2) yes
O15 . Ga4 . O16 . 115.1(2) yes
F2 1_455 Ga5 . O17 . 86.05(18) yes
F2 1_455 Ga5 . O18 . 178.2(2) yes
O17 . Ga5 . O18 . 95.8(2) yes
F2 1_455 Ga5 . O19 . 80.8(2) yes
O17 . Ga5 . O19 . 122.2(2) yes
O18 . Ga5 . O19 . 98.1(2) yes
F2 1_455 Ga5 . O20 . 79.4(2) yes
O17 . Ga5 . O20 . 111.0(2) yes
O18 . Ga5 . O20 . 100.1(2) yes
O19 . Ga5 . O20 . 121.1(2) yes
F2 . Ga6 . O21 . 88.0(2) yes
F2 . Ga6 . O22 . 178.2(2) yes
O21 . Ga6 . O22 . 91.1(2) yes
F2 . Ga6 . O23 . 84.8(2) yes
O21 . Ga6 . O23 . 117.3(2) yes
O22 . Ga6 . O23 . 97.1(2) yes
F2 . Ga6 . O24 . 82.8(2) yes
O21 . Ga6 . O24 . 117.9(2) yes
O22 . Ga6 . O24 . 96.2(2) yes
O23 . Ga6 . O24 . 122.7(2) yes
O18 1_545 P1 . O1 . 104.0(3) yes
O18 1_545 P1 . O7 . 109.5(3) yes
O1 . P1 . O7 . 110.8(3) yes
O18 1_545 P1 . O25 . 111.4(3) yes
O1 . P1 . O25 . 111.4(3) yes
O7 . P1 . O25 . 109.7(3) yes
O3 . P2 . O9 . 110.0(3) yes
O3 . P2 . O22 . 110.0(3) yes
O9 . P2 . O22 . 104.7(3) yes
O3 . P2 . O27 . 110.0(3) yes
O9 . P2 . O27 . 110.3(3) yes
O22 . P2 . O27 . 111.7(3) yes
O5 . P3 . O11 . 110.9(3) yes
O5 . P3 . O14 . 105.2(3) yes
O11 . P3 . O14 . 109.1(3) yes
O5 . P3 . O26 . 110.7(3) yes
O11 . P3 . O26 . 109.9(3) yes
O14 . P3 . O26 . 111.0(3) yes
O10 . P4 . O13 . 108.1(3) yes
O10 . P4 . O17 . 106.9(3) yes
O13 . P4 . O17 . 108.8(3) yes
O10 . P4 . O29 . 112.5(3) yes
O13 . P4 . O29 . 109.3(3) yes
O17 . P4 . O29 . 111.2(3) yes
O21 1_455 P5 . O6 1_565 104.6(3) yes
O21 1_455 P5 . O19 . 110.7(3) yes
O6 1_565 P5 . O19 . 109.4(3) yes
O21 1_455 P5 . O30 . 111.1(3) yes
O6 1_565 P5 . O30 . 110.9(3) yes
O19 . P5 . O30 . 110.0(3) yes
O15 1_655 P6 . O2 . 104.5(3) yes
O15 1_655 P6 . O23 . 110.0(3) yes
O2 . P6 . O23 . 108.9(3) yes
O15 1_655 P6 . O31 . 112.7(3) yes
O2 . P6 . O31 . 111.8(3) yes
O23 . P6 . O31 . 108.9(3) yes
O4 . P7 . O8 . 111.0(3) yes
O4 . P7 . O12 . 110.8(3) yes
O8 . P7 . O12 . 111.6(3) yes
O4 . P7 . O28 . 107.6(3) yes
O8 . P7 . O28 . 108.2(3) yes
O12 . P7 . O28 . 107.5(3) yes
O24 1_455 P8 . O16 . 110.7(2) yes
O24 1_455 P8 . O20 . 110.1(3) yes
O16 . P8 . O20 . 110.2(2) yes
O24 1_455 P8 . O32 . 108.7(2) yes
O16 . P8 . O32 . 108.2(3) yes
O20 . P8 . O32 . 108.9(2) yes
Ga1 . F1 . Ga2 . 114.2(2) yes
Ga1 . F1 . Ga3 . 113.5(2) yes
Ga2 . F1 . Ga3 . 112.3(2) yes
Ga6 . F2 . Ga5 1_655 116.1(2) yes
Ga6 . F2 . Ga4 1_655 114.17(19) yes
Ga5 1_655 F2 . Ga4 1_655 109.71(18) yes
Ga1 . O1 . P1 . 147.7(4) yes
Ga1 . O2 . P6 . 134.2(3) yes
Ga1 . O3 . P2 . 132.4(3) yes
Ga1 . O4 . P7 . 127.5(3) yes
Ga3 . O5 . P3 . 139.6(3) yes
Ga3 . O6 . P5 1_545 133.0(3) yes
Ga3 . O7 . P1 . 132.7(3) yes
Ga3 . O8 . P7 . 128.6(3) yes
Ga2 . O9 . P2 . 145.6(3) yes
Ga2 . O10 . P4 . 133.8(3) yes
Ga2 . O11 . P3 . 131.0(3) yes
Ga2 . O12 . P7 . 128.7(3) yes
Ga4 . O13 . P4 . 131.3(4) yes
Ga4 . O14 . P3 . 131.3(3) yes
Ga4 . O15 . P6 1_455 146.0(4) yes
Ga4 . O16 . P8 . 131.6(3) yes
Ga5 . O17 . P4 . 137.7(3) yes
Ga5 . O18 . P1 1_565 131.7(3) yes
Ga5 . O19 . P5 . 134.0(4) yes
Ga5 . O20 . P8 . 129.2(3) yes
Ga6 . O21 . P5 1_655 142.7(4) yes
Ga6 . O22 . P2 . 135.4(3) yes
Ga6 . O23 . P6 . 131.1(4) yes
Ga6 . O24 . P8 1_655 127.6(3) yes
C1 . N1 . C4 . 111.6(5) yes
C1 . N1 . H1 . 108.2 no
C4 . N1 . H1 . 108.8 no
C1 . N1 . H2 . 107.1 no
C4 . N1 . H2 . 110.5 no
H1 . N1 . H2 . 110.6 no
C2 . N2 . C3 . 110.7(5) yes
C2 . N2 . H6 . 110.5 no
C3 . N2 . H6 . 110.8 no
C2 . N2 . H7 . 107.8 no
C3 . N2 . H7 . 108.5 no
H6 . N2 . H7 . 108.5 no
C6 . N3 . C9 . 112.1(5) yes
C6 . N3 . H15 . 110.1 no
C9 . N3 . H15 . 109.0 no
C6 . N3 . H16 . 108.4 no
C9 . N3 . H16 . 107.3 no
H15 . N3 . H16 . 109.9 no
C7 . N4 . C8 . 112.0(5) yes
C7 . N4 . H20 . 109.7 no
C8 . N4 . H20 . 108.2 no
C7 . N4 . H21 . 109.5 no
C8 . N4 . H21 . 108.8 no
H20 . N4 . H21 . 108.6 no
C11 . N5 . C14 . 110.8(5) yes
C11 . N5 . H29 . 108.1 no
C14 . N5 . H29 . 108.9 no
C11 . N5 . H30 . 108.3 no
C14 . N5 . H30 . 110.0 no
H29 . N5 . H30 . 110.7 no
C12 . N6 . C13 . 111.9(5) yes
C12 . N6 . H34 . 109.6 no
C13 . N6 . H34 . 110.4 no
C12 . N6 . H35 . 107.6 no
C13 . N6 . H35 . 108.9 no
H34 . N6 . H35 . 108.3 no
C16 . N7 . C19 . 110.6(5) yes
C16 . N7 . H43 . 107.6 no
C19 . N7 . H43 . 110.1 no
C16 . N7 . H44 . 108.8 no
C19 . N7 . H44 . 108.9 no
H43 . N7 . H44 . 110.9 no
C17 . N8 . C18 . 111.6(5) yes
C17 . N8 . H48 . 107.7 no
C18 . N8 . H48 . 108.9 no
C17 . N8 . H49 . 109.6 no
C18 . N8 . H49 . 110.8 no
H48 . N8 . H49 . 108.2 no
N1 . C1 . C2 . 109.4(6) yes
N1 . C1 . C5 . 110.5(5) yes
C2 . C1 . C5 . 113.2(5) yes
N1 . C1 . H3 . 108.7 no
C2 . C1 . H3 . 108.3 no
C5 . C1 . H3 . 106.6 no
C1 . C2 . N2 . 110.7(5) yes
C1 . C2 . H4 . 108.2 no
N2 . C2 . H4 . 109.9 no
C1 . C2 . H5 . 108.8 no
N2 . C2 . H5 . 108.9 no
H4 . C2 . H5 . 110.3 no
N2 . C3 . C4 . 111.2(5) yes
N2 . C3 . H8 . 107.4 no
C4 . C3 . H8 . 109.2 no
N2 . C3 . H9 . 108.3 no
C4 . C3 . H9 . 108.7 no
H8 . C3 . H9 . 112.1 no
C3 . C4 . N1 . 110.6(5) yes
C3 . C4 . H10 . 108.9 no
N1 . C4 . H10 . 108.5 no
C3 . C4 . H11 . 109.6 no
N1 . C4 . H11 . 109.1 no
H10 . C4 . H11 . 110.2 no
C1 . C5 . H12 . 109.5 no
C1 . C5 . H13 . 109.3 no
H12 . C5 . H13 . 109.1 no
C1 . C5 . H14 . 111.9 no
H12 . C5 . H14 . 107.0 no
H13 . C5 . H14 . 110.0 no
N3 . C6 . C7 . 108.7(5) yes
N3 . C6 . C10 . 109.4(5) yes
C7 . C6 . C10 . 112.4(5) yes
N3 . C6 . H17 . 108.3 no
C7 . C6 . H17 . 107.7 no
C10 . C6 . H17 . 110.3 no
C6 . C7 . N4 . 110.6(5) yes
C6 . C7 . H18 . 110.6 no
N4 . C7 . H18 . 106.9 no
C6 . C7 . H19 . 111.4 no
N4 . C7 . H19 . 108.5 no
H18 . C7 . H19 . 108.7 no
N4 . C8 . C9 . 110.8(5) yes
N4 . C8 . H22 . 108.7 no
C9 . C8 . H22 . 110.3 no
N4 . C8 . H23 . 109.4 no
C9 . C8 . H23 . 110.4 no
H22 . C8 . H23 . 107.1 no
C8 . C9 . N3 . 110.6(5) yes
C8 . C9 . H24 . 109.2 no
N3 . C9 . H24 . 108.5 no
C8 . C9 . H25 . 107.7 no
N3 . C9 . H25 . 110.0 no
H24 . C9 . H25 . 110.8 no
C6 . C10 . H26 . 108.5 no
C6 . C10 . H27 . 107.8 no
H26 . C10 . H27 . 108.7 no
C6 . C10 . H28 . 109.0 no
H26 . C10 . H28 . 111.8 no
H27 . C10 . H28 . 110.8 no
N5 . C11 . C12 . 108.8(6) yes
N5 . C11 . C15 . 110.6(5) yes
C12 . C11 . C15 . 112.3(5) yes
N5 . C11 . H31 . 109.7 no
C12 . C11 . H31 . 108.3 no
C15 . C11 . H31 . 107.1 no
N6 . C12 . C11 . 110.2(5) yes
N6 . C12 . H32 . 109.1 no
C11 . C12 . H32 . 108.0 no
N6 . C12 . H33 . 110.0 no
C11 . C12 . H33 . 109.0 no
H32 . C12 . H33 . 110.5 no
N6 . C13 . C14 . 109.7(6) yes
N6 . C13 . H36 . 107.2 no
C14 . C13 . H36 . 109.3 no
N6 . C13 . H37 . 109.3 no
C14 . C13 . H37 . 108.5 no
H36 . C13 . H37 . 112.8 no
C13 . C14 . N5 . 109.9(5) yes
C13 . C14 . H38 . 109.6 no
N5 . C14 . H38 . 109.1 no
C13 . C14 . H39 . 109.8 no
N5 . C14 . H39 . 109.0 no
H38 . C14 . H39 . 109.5 no
C11 . C15 . H40 . 110.0 no
C11 . C15 . H41 . 109.9 no
H40 . C15 . H41 . 109.2 no
C11 . C15 . H42 . 110.3 no
H40 . C15 . H42 . 107.2 no
H41 . C15 . H42 . 110.2 no
N7 . C16 . C17 . 108.5(6) yes
N7 . C16 . C20 . 110.4(5) yes
C17 . C16 . C20 . 112.4(6) yes
N7 . C16 . H45 . 109.2 no
C17 . C16 . H45 . 108.6 no
C20 . C16 . H45 . 107.7 no
C16 . C17 . N8 . 110.6(6) yes
C16 . C17 . H46 . 108.8 no
N8 . C17 . H46 . 109.8 no
C16 . C17 . H47 . 108.0 no
N8 . C17 . H47 . 109.5 no
H46 . C17 . H47 . 110.2 no
N8 . C18 . C19 . 109.8(6) yes
N8 . C18 . H50 . 108.6 no
C19 . C18 . H50 . 107.6 no
N8 . C18 . H51 . 108.8 no
C19 . C18 . H51 . 109.7 no
H50 . C18 . H51 . 112.3 no
C18 . C19 . N7 . 109.5(5) yes
C18 . C19 . H52 . 109.8 no
N7 . C19 . H52 . 107.6 no
C18 . C19 . H53 . 110.3 no
N7 . C19 . H53 . 109.5 no
H52 . C19 . H53 . 110.0 no
C16 . C20 . H54 . 110.1 no
C16 . C20 . H55 . 110.5 no
H54 . C20 . H55 . 108.9 no
C16 . C20 . H56 . 110.9 no
H54 . C20 . H56 . 110.4 no
H55 . C20 . H56 . 106.0 no

loop_
_geom_bond_atom_site_label_1
_geom_bond_site_symmetry_1
_geom_bond_atom_site_label_2
_geom_bond_site_symmetry_2
_geom_bond_distance
_geom_bond_publ_flag
Ga1 . F1 . 2.224(4) yes
Ga1 . O1 . 1.823(5) yes
Ga1 . O2 . 1.871(5) yes
Ga1 . O3 . 1.813(5) yes
Ga1 . O4 . 1.845(5) yes
Ga2 . F1 . 2.281(4) yes
Ga2 . O9 . 1.823(5) yes
Ga2 . O10 . 1.879(5) yes
Ga2 . O11 . 1.828(5) yes
Ga2 . O12 . 1.847(5) yes
Ga3 . F1 . 2.308(4) yes
Ga3 . O5 . 1.836(5) yes
Ga3 . O6 . 1.862(5) yes
Ga3 . O7 . 1.826(6) yes
Ga3 . O8 . 1.851(5) yes
Ga4 . F2 1_455 2.395(4) yes
Ga4 . O13 . 1.823(6) yes
Ga4 . O14 . 1.874(5) yes
Ga4 . O15 . 1.817(5) yes
Ga4 . O16 . 1.823(5) yes
Ga5 . F2 1_455 2.324(4) yes
Ga5 . O17 . 1.820(5) yes
Ga5 . O18 . 1.864(5) yes
Ga5 . O19 . 1.839(6) yes
Ga5 . O20 . 1.832(5) yes
Ga6 . F2 . 2.116(4) yes
Ga6 . O21 . 1.826(5) yes
Ga6 . O22 . 1.892(5) yes
Ga6 . O23 . 1.840(6) yes
Ga6 . O24 . 1.835(5) yes
P1 . O18 1_545 1.551(6) yes
P1 . O1 . 1.526(5) yes
P1 . O7 . 1.545(6) yes
P1 . O25 . 1.504(5) yes
P2 . O3 . 1.555(5) yes
P2 . O9 . 1.537(5) yes
P2 . O22 . 1.534(5) yes
P2 . O27 . 1.500(5) yes
P3 . O5 . 1.542(5) yes
P3 . O11 . 1.547(5) yes
P3 . O14 . 1.538(5) yes
P3 . O26 . 1.510(5) yes
P4 . O10 . 1.536(5) yes
P4 . O13 . 1.557(6) yes
P4 . O17 . 1.560(5) yes
P4 . O29 . 1.503(5) yes
P5 . O21 1_455 1.561(5) yes
P5 . O6 1_565 1.544(5) yes
P5 . O19 . 1.548(6) yes
P5 . O30 . 1.501(5) yes
P6 . O15 1_655 1.533(5) yes
P6 . O2 . 1.541(6) yes
P6 . O23 . 1.559(6) yes
P6 . O31 . 1.495(6) yes
P7 . O4 . 1.548(5) yes
P7 . O8 . 1.541(5) yes
P7 . O12 . 1.551(5) yes
P7 . O28 . 1.532(7) yes
P8 . O24 1_455 1.540(5) yes
P8 . O16 . 1.551(5) yes
P8 . O20 . 1.545(5) yes
P8 . O32 . 1.521(7) yes
N1 . C1 . 1.515(7) yes
N1 . C4 . 1.471(8) yes
N1 . H1 . 1.008 no
N1 . H2 . 0.978 no
N2 . C2 . 1.497(8) yes
N2 . C3 . 1.489(8) yes
N2 . H6 . 0.988 no
N2 . H7 . 1.024 no
N3 . C6 . 1.501(8) yes
N3 . C9 . 1.496(8) yes
N3 . H15 . 0.981 no
N3 . H16 . 1.013 no
N4 . C7 . 1.502(8) yes
N4 . C8 . 1.496(8) yes
N4 . H20 . 1.025 no
N4 . H21 . 0.986 no
N5 . C11 . 1.520(8) yes
N5 . C14 . 1.501(8) yes
N5 . H29 . 1.008 no
N5 . H30 . 0.976 no
N6 . C12 . 1.506(9) yes
N6 . C13 . 1.493(8) yes
N6 . H34 . 0.992 no
N6 . H35 . 1.022 no
N7 . C16 . 1.499(8) yes
N7 . C19 . 1.485(8) yes
N7 . H43 . 0.974 no
N7 . H44 . 1.008 no
N8 . C17 . 1.492(9) yes
N8 . C18 . 1.480(9) yes
N8 . H48 . 1.023 no
N8 . H49 . 0.993 no
C1 . C2 . 1.498(9) yes
C1 . C5 . 1.508(9) yes
C1 . H3 . 1.009 no
C2 . H4 . 0.951 no
C2 . H5 . 0.993 no
C3 . C4 . 1.524(9) yes
C3 . H8 . 0.943 no
C3 . H9 . 0.962 no
C4 . H10 . 0.990 no
C4 . H11 . 0.955 no
C5 . H12 . 0.977 no
C5 . H13 . 0.938 no
C5 . H14 . 0.966 no
C6 . C7 . 1.521(9) yes
C6 . C10 . 1.534(9) yes
C6 . H17 . 0.967 no
C7 . H18 . 0.984 no
C7 . H19 . 0.967 no
C8 . C9 . 1.510(9) yes
C8 . H22 . 0.978 no
C8 . H23 . 0.988 no
C9 . H24 . 0.956 no
C9 . H25 . 0.969 no
C10 . H26 . 0.964 no
C10 . H27 . 0.972 no
C10 . H28 . 0.936 no
C11 . C12 . 1.503(9) yes
C11 . C15 . 1.498(9) yes
C11 . H31 . 1.006 no
C12 . H32 . 0.992 no
C12 . H33 . 0.948 no
C13 . C14 . 1.519(8) yes
C13 . H36 . 0.947 no
C13 . H37 . 0.966 no
C14 . H38 . 0.954 no
C14 . H39 . 0.991 no
C15 . H40 . 0.975 no
C15 . H41 . 0.937 no
C15 . H42 . 0.967 no
C16 . C17 . 1.493(9) yes
C16 . C20 . 1.533(10) yes
C16 . H45 . 1.006 no
C17 . H46 . 0.992 no
C17 . H47 . 0.952 no
C18 . C19 . 1.526(8) yes
C18 . H50 . 0.970 no
C18 . H51 . 0.942 no
C19 . H52 . 0.990 no
C19 . H53 . 0.955 no
C20 . H54 . 0.934 no
C20 . H55 . 0.977 no
C20 . H56 . 0.972 no

loop_
_geom_hbond_atom_site_label_D
_geom_hbond_site_symmetry_D
_geom_hbond_atom_site_label_H
_geom_hbond_site_symmetry_H
_geom_hbond_atom_site_label_A
_geom_hbond_site_symmetry_A
_geom_hbond_angle_DHA
_geom_hbond_distance_DH
_geom_hbond_distance_HA
_geom_hbond_distance_DA
_geom_hbond_publ_flag
N1 . H1 . O28 1_455 170 1.01 1.72 2.721(10) yes
N1 . H2 . O26 3_574 169 0.98 1.76 2.728(10) yes
C1 . H3 . O4 1_455 129 1.01 2.54 3.268(10) yes
C1 . H3 . O23 1_455 137 1.01 2.43 3.244(10) yes
N2 . H6 . O32 3_574 160 0.99 1.76 2.711(10) yes
N2 . H7 . O31 1_455 167 1.02 1.69 2.698(10) yes
C3 . H8 . O16 3_574 140 0.94 2.49 3.265(10) yes
N3 . H15 . O35 . 163 0.98 1.72 2.670(10) yes
N3 . H16 . O43 1_455 169 1.01 1.69 2.694(10) yes
C6 . H17 . O34 2_665 147 0.97 2.43 3.280(10) yes
C7 . H19 . O9 1_445 147 0.97 2.44 3.294(10) yes
C7 . H19 . O22 1_445 127 0.97 2.47 3.142(10) yes
N4 . H20 . O41 1_445 166 1.03 1.74 2.746(10) yes
N4 . H21 . O6 . 134 0.99 2.54 3.305(10) yes
N4 . H21 . O21 1_445 156 0.99 2.00 2.923(10) yes
C8 . H22 . O5 . 129 0.98 2.55 3.260(10) yes
C9 . H24 . O6 . 134 0.96 2.56 3.298(10) yes
N5 . H29 . O28 . 163 1.01 1.78 2.755(10) yes
N5 . H30 . O27 3_674 172 0.98 1.74 2.712(10) yes
C11 . H31 . O8 . 134 1.01 2.56 3.341(10) yes
C12 . H32 . O29 1_545 163 0.99 2.50 3.460(10) yes
N6 . H34 . O32 3_564 163 0.99 1.76 2.728(10) yes
N6 . H35 . O30 1_545 168 1.02 1.65 2.661(10) yes
C13 . H36 . O24 3_674 136 0.95 2.54 3.290(10) yes
N7 . H43 . O25 3_674 170 0.97 1.70 2.661(10) yes
N7 . H44 . O28 . 170 1.01 1.76 2.762(10) yes
C16 . H45 . O12 . 127 1.01 2.44 3.153(10) yes
N8 . H48 . O29 . 170 1.02 1.67 2.684(10) yes
N8 . H49 . O32 3_574 163 0.99 1.72 2.686(10) yes
C19 . H53 . O26 3_674 168 0.96 2.55 3.490(10) yes
